data_1555067
loop_
_publ_author_name
'Zerov, Aleksey V.'
'Bulova, Anastasia A.'
'Khoroshilova, Olesya V.'
'Vasilyev, Aleksander V.'

_publ_section_title
;
 TfOH-promoted transformation of TMS-ethers of diarylsubstituted CF3-allyl
 alcohols with arenes into CF3-indanes
;
_journal_issue 18
_journal_name_full 'Organic Chemistry Frontiers'
_journal_page_first 3264
_journal_paper_doi 10.1039/C9QO00822E
_journal_volume 6
_journal_year 2019
_chemical_formula_moiety 'C23 H19 F3 O'
_chemical_formula_sum 'C23 H19 F3 O'
_chemical_formula_weight 368.38
_space_group_crystal_system triclinic
_space_group_IT_number 2
_space_group_name_Hall '-P 1'
_space_group_name_H-M_alt 'P -1'
_atom_sites_solution_hydrogens geom
_atom_sites_solution_primary dual
_audit_creation_date 2018-10-09
_audit_creation_method
;
Olex2 1.2
(compiled 2018.05.29 svn.r3508 for OlexSys, GUI svn.r5506)
;
_audit_update_record
;
2018-10-24 deposited with the CCDC.	2019-08-05 downloaded from the CCDC.
;
_cell_angle_alpha 91.174(2)
_cell_angle_beta 116.274(2)
_cell_angle_gamma 107.926(2)
_cell_formula_units_Z 2
_cell_length_a 9.9918(2)
_cell_length_b 10.2089(2)
_cell_length_c 10.5751(2)
_cell_measurement_reflns_used 11409
_cell_measurement_temperature 100(2)
_cell_measurement_theta_max 71.7490
_cell_measurement_theta_min 4.5710
_cell_volume 904.65(4)
_computing_cell_refinement 'CrysAlisPro 1.171.39.35a (Rigaku OD, 2017)'
_computing_data_collection 'CrysAlisPro 1.171.39.35a (Rigaku OD, 2017)'
_computing_data_reduction 'CrysAlisPro 1.171.39.35a (Rigaku OD, 2017)'
_computing_molecular_graphics 'Olex2 (Dolomanov et al., 2009)'
_computing_publication_material 'Olex2 (Dolomanov et al., 2009)'
_computing_structure_refinement 'ShelXL (Sheldrick, 2015)'
_computing_structure_solution 'ShelXT (Sheldrick, 2015)'
_diffrn_ambient_environment N~2~
_diffrn_ambient_temperature 100(2)
_diffrn_detector 'CCD plate'
_diffrn_detector_type HyPix3000
_diffrn_measured_fraction_theta_full 1.000
_diffrn_measured_fraction_theta_max 0.994
_diffrn_measurement_details
;
List of Runs (angles in degrees, time in seconds):

  # Type    Start    End  Width  t~exp~   \w     \q     \k     \f   Frames
#--------------------------------------------------------------------------
  1  \w    -83.00 -57.00   0.50    0.50    --  -41.49 127.00-173.00   52
  2  \w    -45.00  -8.00   0.50    0.50    --  -41.49 127.00-173.00   74
  3  \w    -93.00 -41.00   0.50    0.50    --  -41.49 143.00  -3.00  104
  4  \w     30.00  70.00   0.50    0.50    --   41.49-143.00 -58.00   80
  5  \w     46.00  91.00   0.50    0.50    --   41.49-127.00 110.00   90
  6  \w     70.00 103.00   0.50    1.50    --  101.00-127.00 110.00   66
  7  \w     83.00 116.00   0.50    1.50    --  101.00-143.00 -58.00   66
  8  \w    104.00 130.00   0.50    1.50    --  101.00 127.00-173.00   52
  9  \w    -35.00  24.00   0.50    0.50    --  -41.49  32.00   0.00  118
 10  \w    -67.00   1.00   0.50    0.50    --  -41.49  77.00   0.00  136
 11  \w    -51.00   2.00   0.50    0.50    --  -41.49  43.00  90.00  106
 12  \w    -92.00 -57.00   0.50    0.50    --  -41.49 -43.00   0.00   70
 13  \w     17.00  69.00   0.50    0.50    --   41.49 -89.00  90.00  104
 14  \w     34.00  93.00   0.50    0.50    --   41.49  32.00-180.00  118
 15  \w    -12.00  14.00   0.50    0.50    --   41.49 -43.00 150.00   52
 16  \w     74.00 103.00   0.50    0.50    --   41.49  43.00-120.00   58
 17  \w     40.00 105.00   0.50    0.50    --   41.49  32.00 -60.00  130
 18  \w     28.00  60.00   0.50    0.50    --   41.49  43.00-120.00   64
 19  \w     -8.00  45.00   0.50    0.50    --   41.49 -32.00 150.00  106
 20  \w    -14.00  12.00   0.50    0.50    --   41.49 -89.00  90.00   52
 21  \w     25.00  50.00   0.50    0.50    --   41.49 -43.00 150.00   50
 22  \w     76.00 101.00   0.50    0.50    --   41.49  32.00 150.00   50
 23  \w    -22.00  44.00   0.50    0.50    --   41.49 -32.00  30.00  132
 24  \w     93.00 134.00   0.50    1.50    --  101.00  33.00-120.00   82
 25  \w     82.00 155.00   0.50    1.50    --  101.00  68.00 120.00  146
 26  \w    116.00 157.00   0.50    1.50    --  101.00  93.00-120.00   82
 27  \w    101.00 153.00   0.50    1.50    --  101.00  33.00 -60.00  104
 28  \w     37.00 127.00   0.50    1.50    --  101.00 -87.00  90.00  180
 29  \w     82.00 107.00   0.50    1.50    --  101.00  93.00-120.00   50
 30  \w     94.00 157.00   0.50    1.50    --  101.00  77.00  90.00  126
 31  \w     38.00 125.00   0.50    1.50    --  101.00 -77.00 -60.00  174
 32  \w     40.00 112.00   0.50    1.50    --  101.00 -42.00  90.00  144
 33  \w     41.00 117.00   0.50    1.50    --  101.00 -50.00-180.00  152
 34  \w     53.00  78.00   0.50    1.50    --  101.00-111.00-120.00   50
 35  \w     93.00 119.00   0.50    1.50    --  101.00  33.00 120.00   52
 36  \w     64.00  89.00   0.50    1.50    --  101.00 -77.00 -90.00   50
 37  \w     92.00 152.00   0.50    1.50    --  101.00  25.00  60.00  120
 38  \w    103.00 129.00   0.50    1.50    --  101.00  59.00 -30.00   52
 39  \w    123.00 154.00   0.50    1.50    --  101.00  33.00-180.00   62
 40  \w     41.00 112.00   0.50    1.50    --  101.00 -42.00 -30.00  142
 41  \w     48.00 101.00   0.50    1.50    --  101.00 -42.00 -90.00  106
 42  \w     97.00 148.00   0.50    1.50    --  101.00  59.00-120.00  102
 43  \w     75.00 122.00   0.50    1.50    --  101.00-133.00  60.00   94
 44  \w     69.00 113.00   0.50    1.50    --  101.00-111.00 150.00   88
 45  \w     53.00 104.00   0.50    1.50    --  101.00-111.00 -60.00  102
 46  \w     95.00 124.00   0.50    1.50    --  101.00-133.00 -90.00   58
 47  \w     92.00 141.00   0.50    1.50    --  101.00  68.00-180.00   98
 48  \w     42.00 111.00   0.50    1.50    --  101.00 -59.00  90.00  138
 49  \w    100.00 156.00   0.50    1.50    --  101.00  59.00 150.00  112
 50  \w     86.00 111.00   0.50    1.50    --  101.00 143.00  -3.00   50
 51  \w     19.00  45.00   0.50    0.50    --   41.49  77.00-180.00   52
 52  \w    -42.00 -17.00   0.50    0.50    --    4.00 121.00  99.36   50
 53  \w    -27.00   4.00   0.50    0.50    --   16.00 116.00-105.70   62
 54  \w    -12.00  13.00   0.50    0.50    --   24.00 104.00  60.23   50
 55  \w    -40.00 -15.00   0.50    0.50    --   24.00 150.00-170.85   50
 56  \w     -3.00  22.00   0.50    0.50    --   28.00  95.00-120.68   50
 57  \w      3.00  28.00   0.50    0.50    --   32.00  89.00 -43.43   50
 58  \w      2.00  27.00   0.50    0.50    --   32.00  91.00 148.77   50
 59  \w      9.00  34.00   0.50    0.50    --   36.00  85.00 -94.02   50
 60  \w     10.00  35.00   0.50    0.50    --   36.00  82.00  32.15   50
 61  \w     15.00  40.00   0.50    0.50    --   40.00  79.00 -33.47   50
 62  \w     14.00  39.00   0.50    0.50    --   40.00  82.00  94.48   50
 63  \w     15.00  40.00   0.50    0.50    --   40.00  79.00-153.03   50
 64  \w     16.00  41.00   0.50    0.50    --   41.49  78.00 149.15   50
 65  \w     17.00  43.00   0.50    0.50    --   41.49  77.00 -90.00   52
 66  \w     18.00  43.00   0.50    0.50    --   44.00  82.00  -1.59   50
 67  \w     19.00  45.00   0.50    0.50    --   44.00  80.00  66.12   52
 68  \w     25.00  51.00   0.50    0.50    --   48.00  75.00 119.74   52
 69  \w     29.00  55.00   0.50    0.50    --   52.00  76.00  -7.14   52
 70  \w     28.00  54.00   0.50    0.50    --   52.00  75.00 -61.65   52
 71  \w     33.00  59.00   0.50    0.50    --   52.00  75.00  31.36   52
 72  \w     34.00  60.00   0.50    0.50    --   56.00  71.00-161.18   52
 73  \w     38.00  64.00   0.50    0.50    --   56.00  75.00 155.92   52
 74  \w     32.00  58.00   0.50    0.50    --   56.00  77.00 -58.68   52
 75  \w     40.00  65.00   0.50    0.50    --   60.00  65.00  82.66   50
 76  \w     41.00  67.00   0.50    0.50    --   60.00  65.00-106.54   52
 77  \w     35.00  66.00   0.50    0.50    --   60.00  77.00 135.39   62
 78  \w     71.00 113.00   0.50    0.50    --   60.00  65.00  82.66   84
 79  \w     42.00 102.00   0.50    0.50    --   64.00  73.00 -27.74  120
 80  \w     98.00 124.00   0.50    0.50    --   64.00  64.00 129.41   52
 81  \w     49.00  78.00   0.50    0.50    --   64.00  64.00 129.41   58
 82  \w     98.00 124.00   0.50    0.50    --   68.00  67.00  25.10   52
 83  \w     47.00  88.00   0.50    0.50    --   68.00  67.00  25.10   82
 84  \w     45.00  96.00   0.50    0.50    --   68.00  75.00 -43.07  102
 85  \w     43.00  79.00   0.50    0.50    --   68.00  77.00-150.16   72
 86  \w     54.00  79.00   0.50    1.50    --   76.00  70.00-108.05   50
 87  \w     53.00  97.00   0.50    1.50    --   76.00  73.00 172.06   88
 88  \w     53.00  79.00   0.50    1.50    --   76.00  72.00  88.99   52
 89  \w     60.00  86.00   0.50    1.50    --   76.00  53.00 173.82   52
 90  \w     93.00 134.00   0.50    1.50    --   84.00  73.00 -74.09   82
 91  \w     61.00  88.00   0.50    1.50    --   84.00  73.00 -74.09   54
 92  \w     64.00  90.00   0.50    1.50    --   88.00  76.00  87.95   52
 93  \w    123.00 149.00   0.50    1.50    --  101.00  77.00-150.00   52
 94  \w     76.00 102.00   0.50    1.50    --  101.00  77.00-150.00   52
 95  \w    120.00 156.00   0.50    1.50    --  101.00  77.00 -60.00   72
 96  \w     94.00 120.00   0.50    1.50    --  101.00  -8.00-180.00   52
 97  \w     76.00 116.00   0.50    1.50    --  101.00  77.00 -60.00   80
 98  \w     28.00  93.00   0.50    1.50    --  101.00  -8.00-180.00  130
 99  \w     73.00 109.00   0.50    1.50    --  101.00 -25.00 -30.00   72
100  \w     36.00  64.00   0.50    1.50    --  101.00 -25.00 -30.00   56
101  \w    117.00 153.00   0.50    1.50    --  101.00  77.00 -30.00   72
102  \w     76.00 103.00   0.50    1.50    --  101.00  77.00 -90.00   54
103  \w     77.00 103.00   0.50    1.50    --  101.00  77.00 -30.00   52
104  \w    122.00 148.00   0.50    1.50    --  101.00  77.00-180.00   52
105  \w    132.00 157.00   0.50    1.50    --  101.00  77.00   0.00   50
106  \w     76.00 117.00   0.50    1.50    --  101.00  77.00   0.00   82
107  \w     78.00 104.00   0.50    1.50    --  101.00  77.00-180.00   52
108  \w     76.00 129.00   0.50    1.50    --  101.00  77.00  60.00  106
109  \w     83.00 135.00   0.50    1.50    --  101.00  59.00-150.00  104
110  \w     76.00 101.00   0.50    1.50    --  101.00  77.00  90.00   50
111  \w     76.00 121.00   0.50    1.50    --  101.00  77.00  30.00   90
112  \w    132.00 157.00   0.50    1.50    --  101.00  77.00 120.00   50
113  \w     77.00 103.00   0.50    1.50    --  101.00 -33.00 120.00   52
114  \w     76.00 108.00   0.50    1.50    --  101.00  77.00 120.00   64
115  \w     41.00 105.00   0.50    1.50    --  101.00 -25.00-180.00  128
116  \w     77.00 103.00   0.50    1.50    --  101.00 -17.00  60.00   52
117  \w     76.00 102.00   0.50    1.50    --  101.00  77.00-120.00   52
118  \w     31.00  67.00   0.50    1.50    --  101.00 -17.00  60.00   72
119  \w    127.00 153.00   0.50    1.50    --  101.00  59.00   0.00   52
120  \w     85.00 111.00   0.50    1.50    --  101.00  59.00   0.00   52
121  \w     77.00 106.00   0.50    1.50    --  101.00  77.00 150.00   58
;
_diffrn_measurement_device 'four-circle diffractometer'
_diffrn_measurement_device_type 'SuperNova, Single source at offset/far, HyPix3000'
_diffrn_measurement_method '\w scans'
_diffrn_orient_matrix_type 'CrysAlisPro convention (1999,Acta A55,543-557)'
_diffrn_orient_matrix_UB_11 0.0332437000
_diffrn_orient_matrix_UB_12 -0.1370636000
_diffrn_orient_matrix_UB_13 0.0283627000
_diffrn_orient_matrix_UB_21 0.1715588000
_diffrn_orient_matrix_UB_22 0.0846473000
_diffrn_orient_matrix_UB_23 0.1160279000
_diffrn_orient_matrix_UB_31 -0.0569938000
_diffrn_orient_matrix_UB_32 -0.0090621000
_diffrn_orient_matrix_UB_33 0.1142319000
_diffrn_radiation_monochromator mirror
_diffrn_radiation_probe x-ray
_diffrn_radiation_type CuK\a
_diffrn_radiation_wavelength 1.54184
_diffrn_reflns_av_R_equivalents 0.0258
_diffrn_reflns_av_unetI/netI 0.0153
_diffrn_reflns_Laue_measured_fraction_full 1.000
_diffrn_reflns_Laue_measured_fraction_max 0.994
_diffrn_reflns_limit_h_max 12
_diffrn_reflns_limit_h_min -12
_diffrn_reflns_limit_k_max 12
_diffrn_reflns_limit_k_min -12
_diffrn_reflns_limit_l_max 12
_diffrn_reflns_limit_l_min -11
_diffrn_reflns_number 16434
_diffrn_reflns_point_group_measured_fraction_full 1.000
_diffrn_reflns_point_group_measured_fraction_max 0.994
_diffrn_reflns_theta_full 67.684
_diffrn_reflns_theta_max 71.964
_diffrn_reflns_theta_min 4.631
_diffrn_source 'micro-focus sealed X-ray tube'
_diffrn_source_type 'SuperNova (Cu) X-ray Source'
_exptl_absorpt_coefficient_mu 0.857
_exptl_absorpt_correction_T_max 1.00000
_exptl_absorpt_correction_T_min 0.81725
_exptl_absorpt_correction_type multi-scan
_exptl_absorpt_process_details
;
CrysAlisPro 1.171.39.35a (Rigaku Oxford Diffraction, 2017)
Empirical absorption correction using spherical harmonics,
 implemented in SCALE3 ABSPACK scaling algorithm.
;
_exptl_crystal_colour colourless
_exptl_crystal_colour_primary colourless
_exptl_crystal_density_diffrn 1.352
_exptl_crystal_description plate
_exptl_crystal_F_000 384
_exptl_crystal_size_max 0.44
_exptl_crystal_size_mid 0.29
_exptl_crystal_size_min 0.22
_refine_diff_density_max 0.281
_refine_diff_density_min -0.293
_refine_diff_density_rms 0.042
_refine_ls_extinction_method none
_refine_ls_goodness_of_fit_ref 1.058
_refine_ls_hydrogen_treatment constr
_refine_ls_matrix_type full
_refine_ls_number_parameters 245
_refine_ls_number_reflns 3535
_refine_ls_number_restraints 0
_refine_ls_restrained_S_all 1.058
_refine_ls_R_factor_all 0.0344
_refine_ls_R_factor_gt 0.0330
_refine_ls_shift/su_max 0.000
_refine_ls_shift/su_mean 0.000
_refine_ls_structure_factor_coef Fsqd
_refine_ls_weighting_details 'w=1/[\s^2^(Fo^2^)+(0.0493P)^2^+0.2809P] where P=(Fo^2^+2Fc^2^)/3'
_refine_ls_weighting_scheme calc
_refine_ls_wR_factor_gt 0.0884
_refine_ls_wR_factor_ref 0.0897
_reflns_Friedel_coverage 0.000
_reflns_number_gt 3338
_reflns_number_total 3535
_reflns_threshold_expression 'I > 2\s(I)'
_cod_data_source_file c9qo00822e2.cif
_cod_data_source_block 7072-9926_b-15a
_cod_original_cell_volume 904.65(3)
_cod_database_code 1555067
_shelx_shelxl_version_number 2014/7
_chemical_oxdiff_formula 'C48 H40 F6 O1 '
_shelx_space_group_comment
;
The symmetry employed for this shelxl refinement is uniquely defined
by the following loop, which should always be used as a source of
symmetry information in preference to the above space-group names.
They are only intended as comments.
;
_shelx_estimated_absorpt_t_max 0.834
_shelx_estimated_absorpt_t_min 0.704
_reflns_odcompleteness_completeness 99.94
_reflns_odcompleteness_iscentric 1
_reflns_odcompleteness_theta 70.93
_olex2_refinement_description
;
1. Fixed Uiso
 At 1.2 times of:
  All C(H) groups, All C(H,H) groups
 At 1.5 times of:
  All C(H,H,H) groups
2.a Ternary CH refined with riding coordinates:
 C3(H3)
2.b Secondary CH2 refined with riding coordinates:
 C2(H2A,H2B)
2.c Aromatic/amide H refined with riding coordinates:
 C5(H5), C7(H7), C17(H17), C19(H19), C20(H20), C11(H11), C18(H18), C14(H14),
 C21(H21), C8(H8), C13(H13), C12(H12), C15(H15)
2.d Idealised Me refined as rotating group:
 C27(H27A,H27B,H27C)
;
_olex2_submission_special_instructions 'No special instructions were received'
_oxdiff_exptl_absorpt_empirical_details
;
Empirical correction (ABSPACK) includes:
- Absorption correction using spherical harmonics
- Frame scaling
;
_oxdiff_exptl_absorpt_empirical_full_max 1.500
_oxdiff_exptl_absorpt_empirical_full_min 0.770

loop_
_space_group_symop_operation_xyz
'x, y, z'
'-x, -y, -z'

loop_
_atom_site_label
_atom_site_type_symbol
_atom_site_fract_x
_atom_site_fract_y
_atom_site_fract_z
_atom_site_U_iso_or_equiv
_atom_site_adp_type
_atom_site_occupancy
_atom_site_site_symmetry_order
_atom_site_calc_flag
_atom_site_refinement_flags_posn
F23 F 0.03776(7) 0.40356(7) 0.73481(7) 0.02467(16) Uani 1 1 d .
F24 F 0.10689(8) 0.22382(7) 0.73424(8) 0.02843(17) Uani 1 1 d .
F25 F 0.25213(8) 0.39661(8) 0.91340(7) 0.02740(17) Uani 1 1 d .
O26 O 0.67306(9) 0.16625(8) 0.66686(8) 0.02284(19) Uani 1 1 d .
C9 C 0.37336(12) 0.35323(11) 0.70179(11) 0.0168(2) Uani 1 1 d .
C16 C 0.14793(12) 0.30491(11) 0.30739(11) 0.0167(2) Uani 1 1 d .
C6 C 0.56992(12) 0.22767(11) 0.66949(12) 0.0185(2) Uani 1 1 d .
C4 C 0.36581(12) 0.32794(10) 0.56882(11) 0.0164(2) Uani 1 1 d .
C5 C 0.46261(12) 0.26433(11) 0.54981(11) 0.0177(2) Uani 1 1 d .
H5 H 0.4558 0.2465 0.4582 0.021 Uiso 1 1 calc R
C7 C 0.57824(12) 0.25367(11) 0.80430(11) 0.0193(2) Uani 1 1 d .
H7 H 0.6517 0.2282 0.8847 0.023 Uiso 1 1 calc R
C3 C 0.25190(12) 0.38835(11) 0.45900(11) 0.0166(2) Uani 1 1 d .
H3 H 0.3157 0.4835 0.4545 0.020 Uiso 1 1 calc R
C1 C 0.26329(12) 0.43166(11) 0.69524(11) 0.0170(2) Uani 1 1 d .
C17 C 0.07304(13) 0.15946(11) 0.28167(12) 0.0198(2) Uani 1 1 d .
H17 H 0.0927 0.1110 0.3600 0.024 Uiso 1 1 calc R
C10 C 0.35388(12) 0.58962(11) 0.75693(11) 0.0168(2) Uani 1 1 d .
C22 C 0.16615(13) 0.36477(12) 0.76990(12) 0.0205(2) Uani 1 1 d .
C19 C -0.06038(13) 0.15543(12) 0.02665(12) 0.0220(2) Uani 1 1 d .
H19 H -0.1310 0.1048 -0.0685 0.026 Uiso 1 1 calc R
C20 C 0.01304(13) 0.29971(12) 0.05095(12) 0.0214(2) Uani 1 1 d .
H20 H -0.0077 0.3479 -0.0276 0.026 Uiso 1 1 calc R
C2 C 0.15141(12) 0.40623(11) 0.53054(11) 0.0180(2) Uani 1 1 d .
H2A H 0.0558 0.3209 0.5006 0.022 Uiso 1 1 calc R
H2B H 0.1166 0.4870 0.5038 0.022 Uiso 1 1 calc R
C11 C 0.27598(13) 0.67821(12) 0.77059(12) 0.0205(2) Uani 1 1 d .
H11 H 0.1660 0.6399 0.7450 0.025 Uiso 1 1 calc R
C18 C -0.03021(13) 0.08504(12) 0.14203(12) 0.0223(2) Uani 1 1 d .
H18 H -0.0800 -0.0138 0.1256 0.027 Uiso 1 1 calc R
C14 C 0.59719(13) 0.79305(12) 0.84435(12) 0.0220(2) Uani 1 1 d .
H14 H 0.7069 0.8320 0.8689 0.026 Uiso 1 1 calc R
C21 C 0.11734(12) 0.37408(11) 0.19059(12) 0.0187(2) Uani 1 1 d .
H21 H 0.1680 0.4727 0.2064 0.022 Uiso 1 1 calc R
C8 C 0.48068(13) 0.31593(11) 0.82133(11) 0.0187(2) Uani 1 1 d .
H8 H 0.4864 0.3331 0.9126 0.022 Uiso 1 1 calc R
C13 C 0.51916(14) 0.87914(12) 0.85852(12) 0.0243(2) Uani 1 1 d .
H13 H 0.5752 0.9768 0.8935 0.029 Uiso 1 1 calc R
C12 C 0.35796(14) 0.82127(12) 0.82106(12) 0.0239(2) Uani 1 1 d .
H12 H 0.3038 0.8798 0.8300 0.029 Uiso 1 1 calc R
C15 C 0.51514(13) 0.64947(11) 0.79416(11) 0.0188(2) Uani 1 1 d .
H15 H 0.5699 0.5915 0.7852 0.023 Uiso 1 1 calc R
C27 C 0.68101(14) 0.15092(13) 0.53565(13) 0.0247(2) Uani 1 1 d .
H27A H 0.5771 0.0890 0.4596 0.037 Uiso 1 1 calc GR
H27B H 0.7623 0.1104 0.5488 0.037 Uiso 1 1 calc GR
H27C H 0.7090 0.2429 0.5088 0.037 Uiso 1 1 calc GR

loop_
_atom_site_aniso_label
_atom_site_aniso_U_11
_atom_site_aniso_U_22
_atom_site_aniso_U_33
_atom_site_aniso_U_23
_atom_site_aniso_U_13
_atom_site_aniso_U_12
F23 0.0175(3) 0.0321(4) 0.0268(4) 0.0073(3) 0.0118(3) 0.0096(3)
F24 0.0264(4) 0.0227(3) 0.0362(4) 0.0083(3) 0.0170(3) 0.0053(3)
F25 0.0242(3) 0.0413(4) 0.0162(3) 0.0085(3) 0.0096(3) 0.0106(3)
O26 0.0212(4) 0.0287(4) 0.0209(4) 0.0049(3) 0.0083(3) 0.0142(3)
C9 0.0145(5) 0.0163(5) 0.0157(5) 0.0015(4) 0.0048(4) 0.0040(4)
C16 0.0128(5) 0.0214(5) 0.0150(5) 0.0023(4) 0.0052(4) 0.0071(4)
C6 0.0151(5) 0.0166(5) 0.0205(5) 0.0019(4) 0.0060(4) 0.0051(4)
C4 0.0130(5) 0.0158(5) 0.0145(5) 0.0020(4) 0.0035(4) 0.0026(4)
C5 0.0159(5) 0.0189(5) 0.0148(5) 0.0016(4) 0.0056(4) 0.0042(4)
C7 0.0169(5) 0.0195(5) 0.0165(5) 0.0042(4) 0.0037(4) 0.0063(4)
C3 0.0143(5) 0.0175(5) 0.0146(5) 0.0024(4) 0.0045(4) 0.0051(4)
C1 0.0142(5) 0.0202(5) 0.0137(5) 0.0022(4) 0.0043(4) 0.0060(4)
C17 0.0182(5) 0.0218(5) 0.0169(5) 0.0041(4) 0.0061(4) 0.0073(4)
C10 0.0175(5) 0.0205(5) 0.0107(5) 0.0028(4) 0.0052(4) 0.0068(4)
C22 0.0176(5) 0.0235(5) 0.0187(5) 0.0047(4) 0.0070(4) 0.0074(4)
C19 0.0156(5) 0.0307(6) 0.0152(5) -0.0022(4) 0.0038(4) 0.0083(4)
C20 0.0185(5) 0.0326(6) 0.0155(5) 0.0072(4) 0.0082(4) 0.0118(5)
C2 0.0151(5) 0.0217(5) 0.0133(5) 0.0011(4) 0.0033(4) 0.0069(4)
C11 0.0171(5) 0.0258(6) 0.0176(5) 0.0027(4) 0.0068(4) 0.0085(4)
C18 0.0187(5) 0.0215(5) 0.0219(6) -0.0010(4) 0.0065(4) 0.0058(4)
C14 0.0178(5) 0.0237(5) 0.0195(5) 0.0021(4) 0.0070(4) 0.0040(4)
C21 0.0157(5) 0.0224(5) 0.0179(5) 0.0045(4) 0.0076(4) 0.0072(4)
C8 0.0187(5) 0.0199(5) 0.0136(5) 0.0028(4) 0.0053(4) 0.0055(4)
C13 0.0268(6) 0.0193(5) 0.0211(6) 0.0005(4) 0.0085(5) 0.0054(4)
C12 0.0272(6) 0.0252(6) 0.0212(5) 0.0023(4) 0.0105(5) 0.0130(5)
C15 0.0178(5) 0.0222(5) 0.0155(5) 0.0028(4) 0.0067(4) 0.0078(4)
C27 0.0234(6) 0.0293(6) 0.0245(6) 0.0036(5) 0.0121(5) 0.0123(5)

loop_
_atom_type_symbol
_atom_type_description
_atom_type_scat_dispersion_real
_atom_type_scat_dispersion_imag
_atom_type_scat_source
C C 0.0181 0.0091 'International Tables Vol C Tables 4.2.6.8 and 6.1.1.4'
H H 0.0000 0.0000 'International Tables Vol C Tables 4.2.6.8 and 6.1.1.4'
F F 0.0727 0.0534 'International Tables Vol C Tables 4.2.6.8 and 6.1.1.4'
O O 0.0492 0.0322 'International Tables Vol C Tables 4.2.6.8 and 6.1.1.4'

loop_
_geom_angle_atom_site_label_1
_geom_angle_atom_site_label_2
_geom_angle_atom_site_label_3
_geom_angle
C6 O26 C27 117.27(8)
C4 C9 C1 110.98(9)
C4 C9 C8 120.18(10)
C8 C9 C1 128.69(10)
C17 C16 C3 121.15(9)
C21 C16 C3 119.97(9)
C21 C16 C17 118.76(10)
O26 C6 C5 124.36(10)
O26 C6 C7 115.17(9)
C5 C6 C7 120.47(10)
C9 C4 C5 121.54(9)
C9 C4 C3 110.73(9)
C5 C4 C3 127.56(9)
C6 C5 H5 121.0
C4 C5 C6 118.10(10)
C4 C5 H5 121.0
C6 C7 H7 119.6
C8 C7 C6 120.79(10)
C8 C7 H7 119.6
C16 C3 C4 117.79(9)
C16 C3 H3 108.2
C16 C3 C2 111.92(8)
C4 C3 H3 108.2
C4 C3 C2 102.03(8)
C2 C3 H3 108.2
C9 C1 C10 112.73(8)
C9 C1 C2 101.53(8)
C10 C1 C2 110.89(8)
C22 C1 C9 110.49(9)
C22 C1 C10 111.07(9)
C22 C1 C2 109.75(8)
C16 C17 H17 119.7
C18 C17 C16 120.58(10)
C18 C17 H17 119.7
C11 C10 C1 121.51(9)
C15 C10 C1 120.30(9)
C15 C10 C11 118.11(10)
F23 C22 C1 113.00(9)
F24 C22 F23 105.40(8)
F24 C22 C1 111.94(9)
F25 C22 F23 106.61(9)
F25 C22 F24 106.72(9)
F25 C22 C1 112.65(9)
C20 C19 H19 120.1
C20 C19 C18 119.84(10)
C18 C19 H19 120.1
C19 C20 H20 119.9
C19 C20 C21 120.12(10)
C21 C20 H20 119.9
C3 C2 C1 105.62(8)
C3 C2 H2A 110.6
C3 C2 H2B 110.6
C1 C2 H2A 110.6
C1 C2 H2B 110.6
H2A C2 H2B 108.7
C10 C11 H11 119.6
C12 C11 C10 120.79(10)
C12 C11 H11 119.6
C17 C18 H18 120.0
C19 C18 C17 120.07(10)
C19 C18 H18 120.0
C13 C14 H14 119.9
C13 C14 C15 120.22(10)
C15 C14 H14 119.9
C16 C21 H21 119.7
C20 C21 C16 120.65(10)
C20 C21 H21 119.7
C9 C8 H8 120.5
C7 C8 C9 118.92(10)
C7 C8 H8 120.5
C14 C13 H13 120.3
C14 C13 C12 119.47(10)
C12 C13 H13 120.3
C11 C12 C13 120.34(10)
C11 C12 H12 119.8
C13 C12 H12 119.8
C10 C15 H15 119.5
C14 C15 C10 121.07(10)
C14 C15 H15 119.5
O26 C27 H27A 109.5
O26 C27 H27B 109.5
O26 C27 H27C 109.5
H27A C27 H27B 109.5
H27A C27 H27C 109.5
H27B C27 H27C 109.5

loop_
_geom_bond_atom_site_label_1
_geom_bond_atom_site_label_2
_geom_bond_distance
F23 C22 1.3555(12)
F24 C22 1.3487(13)
F25 C22 1.3417(13)
O26 C6 1.3706(13)
O26 C27 1.4326(14)
C9 C4 1.3888(15)
C9 C1 1.5272(14)
C9 C8 1.4014(14)
C16 C3 1.5166(14)
C16 C17 1.3993(15)
C16 C21 1.3972(15)
C6 C5 1.3987(15)
C6 C7 1.4056(16)
C4 C5 1.3969(15)
C4 C3 1.5218(14)
C5 H5 0.9500
C7 H7 0.9500
C7 C8 1.3852(15)
C3 H3 1.0000
C3 C2 1.5471(15)
C1 C10 1.5431(14)
C1 C22 1.5246(15)
C1 C2 1.5588(14)
C17 H17 0.9500
C17 C18 1.3946(15)
C10 C11 1.4043(15)
C10 C15 1.3953(15)
C19 H19 0.9500
C19 C20 1.3879(17)
C19 C18 1.3927(17)
C20 H20 0.9500
C20 C21 1.3956(15)
C2 H2A 0.9900
C2 H2B 0.9900
C11 H11 0.9500
C11 C12 1.3905(16)
C18 H18 0.9500
C14 H14 0.9500
C14 C13 1.3866(16)
C14 C15 1.3948(15)
C21 H21 0.9500
C8 H8 0.9500
C13 H13 0.9500
C13 C12 1.3928(17)
C12 H12 0.9500
C15 H15 0.9500
C27 H27A 0.9800
C27 H27B 0.9800
C27 H27C 0.9800
